data_4120616
loop_
_publ_author_name
'Palasyuk, Andriy'
'Grin, Yuri'
'Miller, Gordon J.'

_publ_section_title
;
 Turning Gold into &quot;Diamond&quot;: A Family of Hexagonal Diamond-Type
 Au-Frameworks Interconnected by Triangular Clusters in the Sr-Al-Au
 System.
;
_journal_issue 8
_journal_name_full 'Journal of the American Chemical Society'
_journal_page_first 3108
_journal_paper_doi 10.1021/ja411150e
_journal_volume 136
_journal_year 2014
_chemical_formula_sum 'Al8.81 Au12.19 Sr3'
_chemical_formula_weight 2901.58
_chemical_name_systematic
; 
 ? 
;
_space_group_IT_number 189
_symmetry_cell_setting hexagonal
_symmetry_space_group_name_Hall 'P -6 -2'
_symmetry_space_group_name_H-M 'P -6 2 m'
_atom_sites_solution_hydrogens none
_atom_sites_solution_primary direct
_atom_sites_solution_secondary difmap
_audit_creation_method SHELXL-97
_cell_angle_alpha 90.00
_cell_angle_beta 90.00
_cell_angle_gamma 120.00
_cell_formula_units_Z 1
_cell_length_a 8.6330(13)
_cell_length_b 8.6330(13)
_cell_length_c 7.0832(16)
_cell_measurement_reflns_used 2870
_cell_measurement_temperature 298(2)
_cell_measurement_theta_max 28.08
_cell_measurement_theta_min 2.72
_cell_volume 457.18(14)
_computing_cell_refinement 'Bruker SMART'
_computing_data_collection 'Bruker SMART'
_computing_data_reduction 'Bruker SAINT'
_computing_molecular_graphics 'Bruker SHELXTL'
_computing_publication_material 'Bruker SHELXTL'
_computing_structure_refinement 'SHELXL-97 (Sheldrick, 1997)'
_computing_structure_solution 'SHELXS-97 (Sheldrick, 1990)'
_diffrn_ambient_temperature 298(2)
_diffrn_measured_fraction_theta_full 1.000
_diffrn_measured_fraction_theta_max 1.000
_diffrn_measurement_device_type 'CCD area detector'
_diffrn_measurement_method 'phi and omega scans'
_diffrn_radiation_monochromator graphite
_diffrn_radiation_source 'fine-focus sealed tube'
_diffrn_radiation_type MoK\a
_diffrn_radiation_wavelength 0.71073
_diffrn_reflns_av_R_equivalents 0.0680
_diffrn_reflns_av_sigmaI/netI 0.0306
_diffrn_reflns_limit_h_max 11
_diffrn_reflns_limit_h_min -11
_diffrn_reflns_limit_k_max 11
_diffrn_reflns_limit_k_min -11
_diffrn_reflns_limit_l_max 9
_diffrn_reflns_limit_l_min -9
_diffrn_reflns_number 2870
_diffrn_reflns_theta_full 28.08
_diffrn_reflns_theta_max 28.08
_diffrn_reflns_theta_min 2.72
_exptl_absorpt_coefficient_mu 106.426
_exptl_absorpt_correction_T_max 0.4355
_exptl_absorpt_correction_T_min 0.1322
_exptl_absorpt_correction_type empirical
_exptl_crystal_colour silver
_exptl_crystal_density_diffrn 10.539
_exptl_crystal_density_meas ?
_exptl_crystal_density_method 'not measured'
_exptl_crystal_description irregular
_exptl_crystal_F_000 1192
_exptl_crystal_size_max 0.09
_exptl_crystal_size_mid 0.06
_exptl_crystal_size_min 0.05
_refine_diff_density_max 1.972
_refine_diff_density_min -1.535
_refine_diff_density_rms 0.403
_refine_ls_abs_structure_details 'Flack H D (1983), Acta Cryst. A39, 876-881'
_refine_ls_abs_structure_Flack 0.00(2)
_refine_ls_extinction_coef 0.00037(8)
_refine_ls_extinction_expression Fc^*^=kFc[1+0.001xFc^2^\l^3^/sin(2\q)]^-1/4^
_refine_ls_extinction_method SHELXL
_refine_ls_goodness_of_fit_ref 1.154
_refine_ls_hydrogen_treatment none
_refine_ls_matrix_type full
_refine_ls_number_parameters 29
_refine_ls_number_reflns 276
_refine_ls_number_restraints 0
_refine_ls_restrained_S_all 1.154
_refine_ls_R_factor_all 0.0257
_refine_ls_R_factor_gt 0.0239
_refine_ls_shift/su_max 0.000
_refine_ls_shift/su_mean 0.000
_refine_ls_structure_factor_coef Fsqd
_refine_ls_weighting_details 'calc w=1/[\s^2^(Fo^2^)+(0.0181P)^2^+9.9295P] where P=(Fo^2^+2Fc^2^)/3'
_refine_ls_weighting_scheme calc
_refine_ls_wR_factor_gt 0.0520
_refine_ls_wR_factor_ref 0.0529
_reflns_number_gt 260
_reflns_number_total 276
_reflns_threshold_expression >2sigma(I)
_cod_data_source_file ja411150e_si_002.cif
_cod_data_source_block Sr3Au12.19(2)Au8.81
_cod_depositor_comments
;
The following automatic conversions were performed:

'_exptl_crystal_density_meas' value 'not measured' was changed to '?'
- the value is perceived as not measured.

Automatic conversion script
Id: cif_fix_values 3008 2015-01-20 13:52:24Z robertas 
;
_cod_original_sg_symbol_H-M P-62m
_cod_database_code 4120616

loop_
_symmetry_equiv_pos_as_xyz
'x, y, z'
'-y, x-y, z'
'-x+y, -x, z'
'x, y, -z'
'-y, x-y, -z'
'-x+y, -x, -z'
'y, x, -z'
'x-y, -y, -z'
'-x, -x+y, -z'
'y, x, z'
'x-y, -y, z'
'-x, -x+y, z'

loop_
_atom_site_label
_atom_site_type_symbol
_atom_site_fract_x
_atom_site_fract_y
_atom_site_fract_z
_atom_site_U_iso_or_equiv
_atom_site_adp_type
_atom_site_occupancy
_atom_site_symmetry_multiplicity
_atom_site_calc_flag
_atom_site_refinement_flags
Sr1 Sr 0.0000 0.0000 0.0000 0.0085(15) Uani 1 12 d S
Sr2 Sr 0.3333 0.6667 0.5000 0.0093(11) Uani 1 6 d S
Au1 Au 0.70648(13) 0.0000 0.29748(16) 0.0093(4) Uani 1 2 d S
Au2 Au 0.37292(13) 0.0000 0.20496(14) 0.0099(3) Uani 1 2 d S
Au3 Au 0.2988(10) 0.4733(9) 0.0000 0.016(3) Uani 0.032(6) 2 d SP
Al3 Al 0.2988(10) 0.4733(9) 0.0000 0.016(3) Uani 0.968(6) 2 d SP
Al Al 0.2028(14) 0.0000 0.5000 0.010(3) Uani 1 4 d S

loop_
_atom_site_aniso_label
_atom_site_aniso_U_11
_atom_site_aniso_U_22
_atom_site_aniso_U_33
_atom_site_aniso_U_23
_atom_site_aniso_U_13
_atom_site_aniso_U_12
Sr1 0.005(2) 0.005(2) 0.015(4) 0.000 0.000 0.0027(10)
Sr2 0.0070(16) 0.0070(16) 0.014(3) 0.000 0.000 0.0035(8)
Au1 0.0088(5) 0.0075(7) 0.0110(6) 0.000 -0.0010(4) 0.0038(3)
Au2 0.0084(5) 0.0080(7) 0.0130(6) 0.000 0.0009(4) 0.0040(3)
Au3 0.019(5) 0.002(5) 0.021(5) 0.000 0.000 0.002(3)
Al3 0.019(5) 0.002(5) 0.021(5) 0.000 0.000 0.002(3)
Al 0.011(4) 0.003(6) 0.014(7) 0.000 0.000 0.002(3)

loop_
_atom_type_symbol
_atom_type_description
_atom_type_scat_dispersion_real
_atom_type_scat_dispersion_imag
_atom_type_scat_source
Al Al 0.0645 0.0514 'International Tables Vol C Tables 4.2.6.8 and 6.1.1.4'
Sr Sr -1.5307 3.2498 'International Tables Vol C Tables 4.2.6.8 and 6.1.1.4'
Au Au -2.0133 8.8022 'International Tables Vol C Tables 4.2.6.8 and 6.1.1.4'

loop_
_geom_angle_atom_site_label_1
_geom_angle_atom_site_label_2
_geom_angle_atom_site_label_3
_geom_angle
_geom_angle_site_symmetry_1
_geom_angle_site_symmetry_3
Au1 Sr1 Au1 134.781(15) 3_665 5_545
Au1 Sr1 Au1 134.781(15) 3_665 4_455
Au1 Sr1 Au1 83.50(3) 5_545 4_455
Au1 Sr1 Au1 79.49(4) 3_665 6_665
Au1 Sr1 Au1 83.50(3) 5_545 6_665
Au1 Sr1 Au1 83.50(3) 4_455 6_665
Au1 Sr1 Au1 83.50(3) 3_665 2_545
Au1 Sr1 Au1 79.49(4) 5_545 2_545
Au1 Sr1 Au1 134.781(15) 4_455 2_545
Au1 Sr1 Au1 134.781(15) 6_665 2_545
Au1 Sr1 Au1 83.50(3) 3_665 1_455
Au1 Sr1 Au1 134.781(15) 5_545 1_455
Au1 Sr1 Au1 79.49(4) 4_455 1_455
Au1 Sr1 Au1 134.781(15) 6_665 1_455
Au1 Sr1 Au1 83.50(3) 2_545 1_455
Au1 Sr1 Au2 164.53(2) 3_665 6
Au1 Sr1 Au2 52.172(10) 5_545 6
Au1 Sr1 Au2 52.172(10) 4_455 6
Au1 Sr1 Au2 115.98(3) 6_665 6
Au1 Sr1 Au2 84.97(2) 2_545 6
Au1 Sr1 Au2 84.97(2) 1_455 6
Au1 Sr1 Au2 52.172(10) 3_665 2
Au1 Sr1 Au2 164.53(2) 5_545 2
Au1 Sr1 Au2 84.97(2) 4_455 2
Au1 Sr1 Au2 84.97(2) 6_665 2
Au1 Sr1 Au2 115.98(3) 2_545 2
Au1 Sr1 Au2 52.172(10) 1_455 2
Au2 Sr1 Au2 125.767(8) 6 2
Au1 Sr1 Au2 52.172(10) 3_665 .
Au1 Sr1 Au2 84.97(2) 5_545 .
Au1 Sr1 Au2 164.53(2) 4_455 .
Au1 Sr1 Au2 84.97(2) 6_665 .
Au1 Sr1 Au2 52.172(10) 2_545 .
Au1 Sr1 Au2 115.98(3) 1_455 .
Au2 Sr1 Au2 125.767(8) 6 .
Au2 Sr1 Au2 104.27(2) 2 .
Au1 Sr1 Au2 115.98(3) 3_665 3
Au1 Sr1 Au2 84.97(2) 5_545 3
Au1 Sr1 Au2 84.97(2) 4_455 3
Au1 Sr1 Au2 164.53(2) 6_665 3
Au1 Sr1 Au2 52.172(10) 2_545 3
Au1 Sr1 Au2 52.172(10) 1_455 3
Au2 Sr1 Au2 48.54(4) 6 3
Au2 Sr1 Au2 104.27(2) 2 3
Au2 Sr1 Au2 104.27(2) . 3
Au1 Sr1 Au2 84.97(2) 3_665 4
Au1 Sr1 Au2 52.172(10) 5_545 4
Au1 Sr1 Au2 115.98(3) 4_455 4
Au1 Sr1 Au2 52.172(10) 6_665 4
Au1 Sr1 Au2 84.97(2) 2_545 4
Au1 Sr1 Au2 164.53(2) 1_455 4
Au2 Sr1 Au2 104.27(2) 6 4
Au2 Sr1 Au2 125.767(8) 2 4
Au2 Sr1 Au2 48.54(4) . 4
Au2 Sr1 Au2 125.767(8) 3 4
Au1 Sr1 Au2 84.97(2) 3_665 5
Au1 Sr1 Au2 115.98(3) 5_545 5
Au1 Sr1 Au2 52.172(10) 4_455 5
Au1 Sr1 Au2 52.172(10) 6_665 5
Au1 Sr1 Au2 164.53(2) 2_545 5
Au1 Sr1 Au2 84.97(2) 1_455 5
Au2 Sr1 Au2 104.27(2) 6 5
Au2 Sr1 Au2 48.54(4) 2 5
Au2 Sr1 Au2 125.767(8) . 5
Au2 Sr1 Au2 125.767(8) 3 5
Au2 Sr1 Au2 104.27(2) 4 5
Au1 Sr2 Au1 126.149(9) 2 4_566
Au1 Sr2 Au1 50.18(4) 2 5_556
Au1 Sr2 Au1 103.32(2) 4_566 5_556
Au1 Sr2 Au1 103.32(2) 2 1_565
Au1 Sr2 Au1 50.18(4) 4_566 1_565
Au1 Sr2 Au1 126.149(9) 5_556 1_565
Au1 Sr2 Au1 103.32(2) 2 3_665
Au1 Sr2 Au1 126.149(9) 4_566 3_665
Au1 Sr2 Au1 126.149(9) 5_556 3_665
Au1 Sr2 Au1 103.32(2) 1_565 3_665
Au1 Sr2 Au1 126.149(9) 2 6_666
Au1 Sr2 Au1 103.32(2) 4_566 6_666
Au1 Sr2 Au1 103.32(2) 5_556 6_666
Au1 Sr2 Au1 126.149(9) 1_565 6_666
Au1 Sr2 Au1 50.18(4) 3_665 6_666
Au1 Sr2 Au2 84.62(3) 2 4_566
Au1 Sr2 Au2 51.35(3) 4_566 4_566
Au1 Sr2 Au2 52.40(2) 5_556 4_566
Au1 Sr2 Au2 83.79(2) 1_565 4_566
Au1 Sr2 Au2 167.569(18) 3_665 4_566
Au1 Sr2 Au2 117.40(3) 6_666 4_566
Au1 Sr2 Au2 51.35(3) 2 2
Au1 Sr2 Au2 167.569(18) 4_566 2
Au1 Sr2 Au2 83.79(2) 5_556 2
Au1 Sr2 Au2 117.40(3) 1_565 2
Au1 Sr2 Au2 52.40(2) 3_665 2
Au1 Sr2 Au2 84.62(3) 6_666 2
Au2 Sr2 Au2 133.263(11) 4_566 2
Au1 Sr2 Au2 52.40(2) 2 1_565
Au1 Sr2 Au2 83.79(2) 4_566 1_565
Au1 Sr2 Au2 84.62(3) 5_556 1_565
Au1 Sr2 Au2 51.35(3) 1_565 1_565
Au1 Sr2 Au2 117.40(3) 3_665 1_565
Au1 Sr2 Au2 167.569(18) 6_666 1_565
Au2 Sr2 Au2 75.01(3) 4_566 1_565
Au2 Sr2 Au2 86.79(2) 2 1_565
Au1 Sr2 Au2 83.79(2) 2 5_556
Au1 Sr2 Au2 117.40(3) 4_566 5_556
Au1 Sr2 Au2 51.35(3) 5_556 5_556
Au1 Sr2 Au2 167.569(18) 1_565 5_556
Au1 Sr2 Au2 84.62(3) 3_665 5_556
Au1 Sr2 Au2 52.40(2) 6_666 5_556
Au2 Sr2 Au2 86.79(2) 4_566 5_556
Au2 Sr2 Au2 75.01(3) 2 5_556
Au2 Sr2 Au2 133.263(11) 1_565 5_556
Au1 Sr2 Au2 167.569(18) 2 6_666
Au1 Sr2 Au2 52.40(2) 4_566 6_666
Au1 Sr2 Au2 117.40(3) 5_556 6_666
Au1 Sr2 Au2 84.62(3) 1_565 6_666
Au1 Sr2 Au2 83.79(2) 3_665 6_666
Au1 Sr2 Au2 51.35(3) 6_666 6_666
Au2 Sr2 Au2 86.79(2) 4_566 6_666
Au2 Sr2 Au2 133.263(11) 2 6_666
Au2 Sr2 Au2 133.263(11) 1_565 6_666
Au2 Sr2 Au2 86.79(2) 5_556 6_666
Au1 Sr2 Au2 117.40(3) 2 3_665
Au1 Sr2 Au2 84.62(3) 4_566 3_665
Au1 Sr2 Au2 167.569(18) 5_556 3_665
Au1 Sr2 Au2 52.40(2) 1_565 3_665
Au1 Sr2 Au2 51.35(3) 3_665 3_665
Au1 Sr2 Au2 83.79(2) 6_666 3_665
Au2 Sr2 Au2 133.263(11) 4_566 3_665
Au2 Sr2 Au2 86.79(2) 2 3_665
Au2 Sr2 Au2 86.79(2) 1_565 3_665
Au2 Sr2 Au2 133.263(11) 5_556 3_665
Au2 Sr2 Au2 75.01(3) 6_666 3_665
Al3 Au1 Au3 0.0(4) 2_655 2_655
Al3 Au1 Al3 60.1(3) 2_655 9_655
Au3 Au1 Al3 60.1(3) 2_655 9_655
Al3 Au1 Au3 60.1(3) 2_655 9_655
Au3 Au1 Au3 60.1(3) 2_655 9_655
Al3 Au1 Au3 0.0(3) 9_655 9_655
Al3 Au1 Al 155.67(18) 2_655 2_655
Au3 Au1 Al 155.67(18) 2_655 2_655
Al3 Au1 Al 110.0(2) 9_655 2_655
Au3 Au1 Al 110.0(2) 9_655 2_655
Al3 Au1 Al 110.0(2) 2_655 3_655
Au3 Au1 Al 110.0(2) 2_655 3_655
Al3 Au1 Al 155.67(18) 9_655 3_655
Au3 Au1 Al 155.67(18) 9_655 3_655
Al Au1 Al 69.3(5) 2_655 3_655
Al3 Au1 Au1 144.03(13) 2_655 4_556
Au3 Au1 Au1 144.03(13) 2_655 4_556
Al3 Au1 Au1 144.03(13) 9_655 4_556
Au3 Au1 Au1 144.03(13) 9_655 4_556
Al Au1 Au1 57.45(4) 2_655 4_556
Al Au1 Au1 57.45(4) 3_655 4_556
Al3 Au1 Au2 61.40(16) 2_655 .
Au3 Au1 Au2 61.40(16) 2_655 .
Al3 Au1 Au2 61.40(16) 9_655 .
Au3 Au1 Au2 61.40(16) 9_655 .
Al Au1 Au2 136.6(2) 2_655 .
Al Au1 Au2 136.6(2) 3_655 .
Au1 Au1 Au2 102.82(2) 4_556 .
Al3 Au1 Au2 112.46(14) 2_655 2_655
Au3 Au1 Au2 112.46(14) 2_655 2_655
Al3 Au1 Au2 56.90(16) 9_655 2_655
Au3 Au1 Au2 56.90(16) 9_655 2_655
Al Au1 Au2 53.08(17) 2_655 2_655
Al Au1 Au2 116.9(3) 3_655 2_655
Au1 Au1 Au2 102.58(2) 4_556 2_655
Au2 Au1 Au2 104.54(3) . 2_655
Al3 Au1 Au2 56.90(16) 2_655 3_655
Au3 Au1 Au2 56.90(16) 2_655 3_655
Al3 Au1 Au2 112.46(13) 9_655 3_655
Au3 Au1 Au2 112.46(13) 9_655 3_655
Al Au1 Au2 116.9(3) 2_655 3_655
Al Au1 Au2 53.08(17) 3_655 3_655
Au1 Au1 Au2 102.58(2) 4_556 3_655
Au2 Au1 Au2 104.54(3) . 3_655
Au2 Au1 Au2 135.77(5) 2_655 3_655
Al3 Au1 Sr1 73.64(14) 2_655 1_655
Au3 Au1 Sr1 73.64(14) 2_655 1_655
Al3 Au1 Sr1 73.64(14) 9_655 1_655
Au3 Au1 Sr1 73.64(14) 9_655 1_655
Al Au1 Sr1 82.28(11) 2_655 1_655
Al Au1 Sr1 82.28(11) 3_655 1_655
Au1 Au1 Sr1 129.74(2) 4_556 1_655
Au2 Au1 Sr1 127.43(4) . 1_655
Au2 Au1 Sr1 67.95(2) 2_655 1_655
Au2 Au1 Sr1 67.95(2) 3_655 1_655
Al3 Au1 Sr2 123.41(17) 2_655 7_556
Au3 Au1 Sr2 123.41(17) 2_655 7_556
Al3 Au1 Sr2 79.19(13) 9_655 7_556
Au3 Au1 Sr2 79.19(13) 9_655 7_556
Al Au1 Sr2 71.4(2) 2_655 7_556
Al Au1 Sr2 121.23(9) 3_655 7_556
Au1 Au1 Sr2 64.912(19) 4_556 7_556
Au2 Au1 Sr2 65.19(2) . 7_556
Au2 Au1 Sr2 64.642(18) 2_655 7_556
Au2 Au1 Sr2 159.48(3) 3_655 7_556
Sr1 Au1 Sr2 132.549(14) 1_655 7_556
Al Au2 Al3 110.49(17) . 3
Al Au2 Au3 110.49(17) . 3
Al3 Au2 Au3 0.0(3) 3 3
Al Au2 Al3 110.49(16) . 7
Al3 Au2 Al3 111.81(19) 3 7
Au3 Au2 Al3 111.81(19) 3 7
Al Au2 Au3 110.49(16) . 7
Al3 Au2 Au3 111.81(19) 3 7
Au3 Au2 Au3 111.81(19) 3 7
Al3 Au2 Au3 0.0(3) 7 7
Al Au2 Al3 146.69(17) . 9_655
Al3 Au2 Al3 102.67(4) 3 9_655
Au3 Au2 Al3 102.67(4) 3 9_655
Al3 Au2 Al3 57.5(3) 7 9_655
Au3 Au2 Al3 57.5(3) 7 9_655
Al Au2 Au3 146.69(17) . 9_655
Al3 Au2 Au3 102.67(4) 3 9_655
Au3 Au2 Au3 102.67(4) 3 9_655
Al3 Au2 Au3 57.5(3) 7 9_655
Au3 Au2 Au3 57.5(3) 7 9_655
Al3 Au2 Au3 0.0(5) 9_655 9_655
Al Au2 Al3 146.69(17) . 2_655
Al3 Au2 Al3 57.5(3) 3 2_655
Au3 Au2 Al3 57.5(3) 3 2_655
Al3 Au2 Al3 102.67(4) 7 2_655
Au3 Au2 Al3 102.67(4) 7 2_655
Al3 Au2 Al3 54.4(3) 9_655 2_655
Au3 Au2 Al3 54.4(3) 9_655 2_655
Al Au2 Au3 146.69(17) . 2_655
Al3 Au2 Au3 57.5(3) 3 2_655
Au3 Au2 Au3 57.5(3) 3 2_655
Al3 Au2 Au3 102.67(4) 7 2_655
Au3 Au2 Au3 102.67(4) 7 2_655
Al3 Au2 Au3 54.4(3) 9_655 2_655
Au3 Au2 Au3 54.4(3) 9_655 2_655
Al3 Au2 Au3 0.0(2) 2_655 2_655
Al Au2 Au2 144.9(2) . 4
Al3 Au2 Au2 57.44(9) 3 4
Au3 Au2 Au2 57.44(9) 3 4
Al3 Au2 Au2 57.44(9) 7 4
Au3 Au2 Au2 57.44(9) 7 4
Al3 Au2 Au2 59.41(8) 9_655 4
Au3 Au2 Au2 59.41(8) 9_655 4
Al3 Au2 Au2 59.41(8) 2_655 4
Au3 Au2 Au2 59.41(8) 2_655 4
Al Au2 Au1 112.3(2) . .
Al3 Au2 Au1 105.81(15) 3 .
Au3 Au2 Au1 105.81(15) 3 .
Al3 Au2 Au1 105.81(15) 7 .
Au3 Au2 Au1 105.81(15) 7 .
Al3 Au2 Au1 53.25(11) 9_655 .
Au3 Au2 Au1 53.25(11) 9_655 .
Al3 Au2 Au1 53.25(11) 2_655 .
Au3 Au2 Au1 53.25(11) 2_655 .
Au2 Au2 Au1 102.82(2) 4 .
Al Au2 Au1 56.55(11) . 2_545
Al3 Au2 Au1 53.95(12) 3 2_545
Au3 Au2 Au1 53.95(12) 3 2_545
Al3 Au2 Au1 128.26(15) 7 2_545
Au3 Au2 Au1 128.26(15) 7 2_545
Al3 Au2 Au1 156.55(12) 9_655 2_545
Au3 Au2 Au1 156.55(12) 9_655 2_545
Al3 Au2 Au1 104.52(14) 2_655 2_545
Au3 Au2 Au1 104.52(14) 2_655 2_545
Au2 Au2 Au1 102.58(2) 4 2_545
Au1 Au2 Au1 125.75(3) . 2_545
Au1 Au3 Au1 108.1(3) 6_665 3_665
Au1 Au3 Al3 59.93(14) 6_665 7
Au1 Au3 Al3 59.93(14) 3_665 7
Au1 Au3 Au3 59.93(14) 6_665 7
Au1 Au3 Au3 59.93(14) 3_665 7
Al3 Au3 Au3 0.00(19) 7 7
Au1 Au3 Al3 117.5(2) 6_665 2_665
Au1 Au3 Al3 117.5(2) 3_665 2_665
Al3 Au3 Al3 110.4(3) 7 2_665
Au3 Au3 Al3 110.4(3) 7 2_665
Au1 Au3 Au3 117.5(2) 6_665 2_665
Au1 Au3 Au3 117.5(2) 3_665 2_665
Al3 Au3 Au3 110.4(3) 7 2_665
Au3 Au3 Au3 110.4(3) 7 2_665
Al3 Au3 Au3 0.0(2) 2_665 2_665
Au1 Au3 Al3 123.04(19) 6_665 3_565
Au1 Au3 Al3 123.04(19) 3_665 3_565
Al3 Au3 Al3 170.4(3) 7 3_565
Au3 Au3 Al3 170.4(3) 7 3_565
Al3 Au3 Al3 60.0 2_665 3_565
Au3 Au3 Al3 60.0 2_665 3_565
Au1 Au3 Au3 123.04(19) 6_665 3_565
Au1 Au3 Au3 123.04(19) 3_665 3_565
Al3 Au3 Au3 170.4(3) 7 3_565
Au3 Au3 Au3 170.4(3) 7 3_565
Al3 Au3 Au3 60.0 2_665 3_565
Au3 Au3 Au3 60.0 2_665 3_565
Al3 Au3 Au3 0.0(2) 3_565 3_565
Au1 Au3 Au2 69.15(11) 6_665 5
Au1 Au3 Au2 121.0(3) 3_665 5
Al3 Au3 Au2 123.37(14) 7 5
Au3 Au3 Au2 123.37(14) 7 5
Al3 Au3 Au2 114.0(2) 2_665 5
Au3 Au3 Au2 114.0(2) 2_665 5
Al3 Au3 Au2 64.2(3) 3_565 5
Au3 Au3 Au2 64.2(3) 3_565 5
Au1 Au3 Au2 121.0(3) 6_665 2
Au1 Au3 Au2 69.15(11) 3_665 2
Al3 Au3 Au2 123.37(14) 7 2
Au3 Au3 Au2 123.37(14) 7 2
Al3 Au3 Au2 114.0(2) 2_665 2
Au3 Au3 Au2 114.0(2) 2_665 2
Al3 Au3 Au2 64.2(3) 3_565 2
Au3 Au3 Au2 64.2(3) 3_565 2
Au2 Au3 Au2 65.12(18) 5 2
Au1 Au3 Au2 114.0(3) 6_665 3_665
Au1 Au3 Au2 65.35(12) 3_665 3_665
Al3 Au3 Au2 62.79(14) 7 3_665
Au3 Au3 Au2 62.79(14) 7 3_665
Al3 Au3 Au2 58.3(3) 2_665 3_665
Au3 Au3 Au2 58.3(3) 2_665 3_665
Al3 Au3 Au2 109.2(2) 3_565 3_665
Au3 Au3 Au2 109.2(2) 3_565 3_665
Au2 Au3 Au2 172.4(3) 5 3_665
Au2 Au3 Au2 116.33(5) 2 3_665
Au1 Au3 Au2 65.35(12) 6_665 6_665
Au1 Au3 Au2 114.0(3) 3_665 6_665
Al3 Au3 Au2 62.79(14) 7 6_665
Au3 Au3 Au2 62.79(14) 7 6_665
Al3 Au3 Au2 58.3(3) 2_665 6_665
Au3 Au3 Au2 58.3(3) 2_665 6_665
Al3 Au3 Au2 109.2(2) 3_565 6_665
Au3 Au3 Au2 109.2(2) 3_565 6_665
Au2 Au3 Au2 116.33(5) 5 6_665
Au2 Au3 Au2 172.4(3) 2 6_665
Au2 Au3 Au2 61.17(15) 3_665 6_665
Au2 Al Au2 109.8(4) 4_556 .
Au2 Al Au1 122.99(19) 4_556 2_545
Au2 Al Au1 70.37(7) . 2_545
Au2 Al Au1 70.37(7) 4_556 6_666
Au2 Al Au1 122.99(19) . 6_666
Au1 Al Au1 159.1(5) 2_545 6_666
Au2 Al Au1 70.37(7) 4_556 5_546
Au2 Al Au1 122.99(19) . 5_546
Au1 Al Au1 65.11(7) 2_545 5_546
Au1 Al Au1 110.80(15) 6_666 5_546
Au2 Al Au1 122.99(19) 4_556 3_665
Au2 Al Au1 70.37(7) . 3_665
Au1 Al Au1 110.80(15) 2_545 3_665
Au1 Al Au1 65.11(7) 6_666 3_665
Au1 Al Au1 159.1(5) 5_546 3_665
Au2 Al Sr2 65.6(2) 4_556 1_545
Au2 Al Sr2 65.6(2) . 1_545
Au1 Al Sr2 63.68(12) 2_545 1_545
Au1 Al Sr2 134.7(3) 6_666 1_545
Au1 Al Sr2 63.68(12) 5_546 1_545
Au1 Al Sr2 134.7(3) 3_665 1_545
Au2 Al Sr2 65.6(2) 4_556 7_556
Au2 Al Sr2 65.6(2) . 7_556
Au1 Al Sr2 134.7(3) 2_545 7_556
Au1 Al Sr2 63.68(12) 6_666 7_556
Au1 Al Sr2 134.7(3) 5_546 7_556
Au1 Al Sr2 63.68(12) 3_665 7_556
Sr2 Al Sr2 88.3(3) 1_545 7_556

loop_
_geom_bond_atom_site_label_1
_geom_bond_atom_site_label_2
_geom_bond_distance
_geom_bond_site_symmetry_2
Sr1 Au1 3.2956(12) 3_665
Sr1 Au1 3.2956(12) 5_545
Sr1 Au1 3.2956(12) 4_455
Sr1 Au1 3.2956(12) 6_665
Sr1 Au1 3.2956(12) 2_545
Sr1 Au1 3.2956(12) 1_455
Sr1 Au2 3.5316(12) 6
Sr1 Au2 3.5316(12) 2
Sr1 Au2 3.5316(12) .
Sr1 Au2 3.5316(12) 3
Sr1 Au2 3.5316(12) 4
Sr1 Au2 3.5316(12) 5
Sr2 Au1 3.3832(9) 2
Sr2 Au1 3.3832(9) 4_566
Sr2 Au1 3.3832(9) 5_556
Sr2 Au1 3.3832(9) 1_565
Sr2 Au1 3.3832(9) 3_665
Sr2 Au1 3.3832(9) 6_666
Sr2 Au2 3.4325(8) 4_566
Sr2 Au2 3.4325(8) 2
Sr2 Au2 3.4325(8) 1_565
Sr2 Au2 3.4325(8) 5_556
Sr2 Au2 3.4325(8) 6_666
Sr2 Au2 3.4325(8) 3_665
Au1 Al3 2.604(4) 2_655
Au1 Au3 2.604(4) 2_655
Au1 Al3 2.604(4) 9_655
Au1 Au3 2.604(4) 9_655
Au1 Al 2.666(3) 2_655
Au1 Al 2.666(3) 3_655
Au1 Au1 2.869(2) 4_556
Au1 Au2 2.9533(18) .
Au1 Au2 3.0095(10) 2_655
Au1 Au2 3.0095(10) 3_655
Au1 Sr1 3.2956(12) 1_655
Au1 Sr2 3.3832(9) 7_556
Au2 Al 2.554(7) .
Au2 Al3 2.698(6) 3
Au2 Au3 2.698(6) 3
Au2 Al3 2.698(6) 7
Au2 Au3 2.698(6) 7
Au2 Al3 2.853(6) 9_655
Au2 Au3 2.853(6) 9_655
Au2 Al3 2.853(6) 2_655
Au2 Au3 2.853(6) 2_655
Au2 Au2 2.903(2) 4
Au2 Au1 3.0095(10) 2_545
Au3 Au1 2.604(4) 6_665
Au3 Au1 2.604(4) 3_665
Au3 Al3 2.609(15) 7
Au3 Au3 2.609(15) 7
Au3 Al3 2.671(12) 2_665
Au3 Au3 2.671(12) 2_665
Au3 Al3 2.671(12) 3_565
Au3 Au3 2.671(12) 3_565
Au3 Au2 2.698(6) 5
Au3 Au2 2.698(6) 2
Au3 Au2 2.853(6) 3_665
Au3 Au2 2.853(6) 6_665
Al Au2 2.554(7) 4_556
Al Au1 2.666(3) 2_545
Al Au1 2.666(3) 6_666
Al Au1 2.666(3) 5_546
Al Au1 2.666(3) 3_665
Al Sr2 3.577(9) 1_545
Al Sr2 3.577(9) 7_556
